data_2221737
loop_
_publ_author_name
'Huck, Lawrence A.'
'Potter, Gregory D.'
'Jenkins, Hilary A.'
'Britten, James F.'
'Leigh, William J.'

_publ_section_title
;
 1,1-Bis[4-(trifluoromethyl)phenyl]germetane
;
_journal_coeditor_code IM2108
_journal_issue 5
_journal_name_full 'Acta Crystallographica Section E'
_journal_page_first m602
_journal_paper_doi 10.1107/S1600536809015268
_journal_volume 65
_journal_year 2009
_chemical_formula_iupac '[Ge (C3 H6) (C7 H4 F3)2]'
_chemical_formula_moiety 'C17 H14 F6 Ge'
_chemical_formula_sum 'C17 H14 F6 Ge'
_chemical_formula_weight 404.87
_chemical_melting_point 319
_chemical_name_systematic
;
1,1-Bis[4-(trifluoromethyl)phenyl]germetane
;
_space_group_IT_number 14
_symmetry_cell_setting monoclinic
_symmetry_space_group_name_Hall '-P 2yn'
_symmetry_space_group_name_H-M 'P 1 21/n 1'
_atom_sites_solution_hydrogens geom
_atom_sites_solution_primary direct
_atom_sites_solution_secondary difmap
_audit_creation_method SHELXL-97
_cell_angle_alpha 90.00
_cell_angle_beta 107.081(7)
_cell_angle_gamma 90.00
_cell_formula_units_Z 4
_cell_length_a 13.596(6)
_cell_length_b 6.412(3)
_cell_length_c 20.243(9)
_cell_measurement_reflns_used 5916
_cell_measurement_temperature 173(2)
_cell_measurement_theta_max 26.640
_cell_measurement_theta_min 3.543
_cell_volume 1686.9(13)
_computing_cell_refinement 'SAINT (Bruker, 1997)'
_computing_data_collection 'SMART (Bruker, 1997)'
_computing_data_reduction 'SAINT (Bruker, 1997)'
_computing_molecular_graphics 'SHELXTL (Sheldrick, 2008)'
_computing_publication_material 'SHELXTL (Sheldrick, 2008)'
_computing_structure_refinement 'SHELXL97 (Sheldrick, 2008)'
_computing_structure_solution 'SHELXS97 (Sheldrick, 2008)'
_diffrn_ambient_temperature 173(2)
_diffrn_measured_fraction_theta_full 0.991
_diffrn_measured_fraction_theta_max 0.991
_diffrn_measurement_device_type 'Bruker SMART CCD area-detector'
_diffrn_measurement_method '\f and \w'
_diffrn_radiation_monochromator graphite
_diffrn_radiation_source 'fine-focus sealed tube'
_diffrn_radiation_type MoK\a
_diffrn_radiation_wavelength 0.71073
_diffrn_reflns_av_R_equivalents 0.0525
_diffrn_reflns_av_sigmaI/netI 0.0657
_diffrn_reflns_limit_h_max 17
_diffrn_reflns_limit_h_min -17
_diffrn_reflns_limit_k_max 8
_diffrn_reflns_limit_k_min -8
_diffrn_reflns_limit_l_max 25
_diffrn_reflns_limit_l_min -26
_diffrn_reflns_number 14478
_diffrn_reflns_theta_full 27.54
_diffrn_reflns_theta_max 27.54
_diffrn_reflns_theta_min 1.61
_exptl_absorpt_coefficient_mu 1.872
_exptl_absorpt_correction_T_max 0.688
_exptl_absorpt_correction_T_min 0.484
_exptl_absorpt_correction_type multi-scan
_exptl_absorpt_process_details SADABS
_exptl_crystal_colour colourless
_exptl_crystal_density_diffrn 1.594
_exptl_crystal_density_method 'not measured'
_exptl_crystal_description block
_exptl_crystal_F_000 808
_exptl_crystal_size_max 0.40
_exptl_crystal_size_mid 0.38
_exptl_crystal_size_min 0.20
_refine_diff_density_max 0.679
_refine_diff_density_min -0.608
_refine_ls_extinction_method none
_refine_ls_goodness_of_fit_ref 0.990
_refine_ls_hydrogen_treatment constr
_refine_ls_matrix_type full
_refine_ls_number_parameters 258
_refine_ls_number_reflns 3867
_refine_ls_number_restraints 19
_refine_ls_restrained_S_all 1.001
_refine_ls_R_factor_all 0.0909
_refine_ls_R_factor_gt 0.0405
_refine_ls_shift/su_max 0.022
_refine_ls_shift/su_mean 0.001
_refine_ls_structure_factor_coef Fsqd
_refine_ls_weighting_details 'calc w=1/[\s^2^(Fo^2^)+(0.0275P)^2^+2.3419P] where P=(Fo^2^+2Fc^2^)/3'
_refine_ls_weighting_scheme calc
_refine_ls_wR_factor_gt 0.0794
_refine_ls_wR_factor_ref 0.0970
_reflns_number_gt 2378
_reflns_number_total 3867
_reflns_threshold_expression I>2\s(I)
_cod_data_source_file im2108.cif
_cod_data_source_block I
_cod_depositor_comments
;
The following automatic conversions were performed:
'_symmetry_cell_setting' value 'Monoclinic' changed to 'monoclinic'
according to '/home/saulius/struct/CIF-dictionaries/cif_core.dic'
dictionary named 'cif_core.dic' version 2.4.1 from 2010-06-29.

Automatic conversion script
Id: cif_fix_enum 1527 2010-12-29 10:47:43Z saulius 

The following automatic conversions were performed:

'_symmetry_cell_setting' value 'Monoclinic' changed to 'monoclinic'
according to /home/saulius/struct/CIF-dictionaries/cif_core.dic
dictionary named 'cif_core.dic' version 2.4.1 from 2010-06-29.

Automatic conversion script
Id: cif_fix_values 1715 2011-07-08 13:25:40Z adriana 
;
_cod_original_cell_volume 1687.0(10)
_cod_original_sg_symbol_H-M 'P 21/n'
_cod_database_code 2221737
_cod_database_fobs_code 2221737

loop_
_symmetry_equiv_pos_as_xyz
'x, y, z'
'-x+1/2, y+1/2, -z+1/2'
'-x, -y, -z'
'x-1/2, -y-1/2, z-1/2'

loop_
_atom_site_type_symbol
_atom_site_label
_atom_site_fract_x
_atom_site_fract_y
_atom_site_fract_z
_atom_site_U_iso_or_equiv
_atom_site_adp_type
_atom_site_calc_flag
_atom_site_refinement_flags
_atom_site_occupancy
_atom_site_disorder_assembly
_atom_site_disorder_group
Ge Ge1A 0.88719(3) 0.20119(6) 0.19017(2) 0.03626(13) Uani d PD 0.396(14) A 2
C C15A 0.7582(7) 0.347(4) 0.1861(18) 0.049(3) Uani d PD 0.396(14) A 2
H H15C 0.7483 0.3738 0.2319 0.058 Uiso calc PR 0.396(14) A 2
H H15D 0.7466 0.4755 0.1576 0.058 Uiso calc PR 0.396(14) A 2
C C16A 0.6994(5) 0.152(3) 0.1482(9) 0.058(3) Uani d PD 0.396(14) A 2
H H16C 0.6402 0.1931 0.1086 0.070 Uiso calc PR 0.396(14) A 2
H H16D 0.6745 0.0638 0.1801 0.070 Uiso calc PR 0.396(14) A 2
C C17A 0.7845(7) 0.034(4) 0.1227(15) 0.0493(15) Uani d PD 0.396(14) A 2
H H17C 0.7811 0.0624 0.0740 0.059 Uiso calc PR 0.396(14) A 2
H H17D 0.7889 -0.1177 0.1325 0.059 Uiso calc PR 0.396(14) A 2
Ge Ge1 0.88719(3) 0.20119(6) 0.19017(2) 0.03626(13) Uani d PD 0.604(14) A 1
C C15 0.7486(5) 0.302(3) 0.1857(11) 0.049(3) Uani d PD 0.604(14) A 1
H H15A 0.7232 0.2525 0.2240 0.058 Uiso calc PR 0.604(14) A 1
H H15B 0.7400 0.4551 0.1796 0.058 Uiso calc PR 0.604(14) A 1
C C16 0.7073(5) 0.1749(18) 0.1173(6) 0.058(3) Uani d PD 0.604(14) A 1
H H16A 0.6958 0.2660 0.0763 0.070 Uiso calc PR 0.604(14) A 1
H H16B 0.6424 0.1022 0.1156 0.070 Uiso calc PR 0.604(14) A 1
C C17 0.7979(11) 0.013(6) 0.122(2) 0.0493(15) Uani d PD 0.604(14) A 1
H H17A 0.8172 -0.0008 0.0786 0.059 Uiso calc PR 0.604(14) A 1
H H17B 0.7874 -0.1249 0.1407 0.059 Uiso calc PR 0.604(14) A 1
C C1 0.9675(3) 0.0705(5) 0.27568(18) 0.0341(8) Uani d . 1 . .
C C2 1.0113(3) -0.1241(6) 0.2752(2) 0.0445(9) Uani d . 1 A .
H H2A 1.0030 -0.1936 0.2324 0.053 Uiso calc R 1 . .
C C3 1.0670(3) -0.2189(6) 0.3359(2) 0.0485(10) Uani d . 1 . .
H H3A 1.0965 -0.3526 0.3346 0.058 Uiso calc R 1 A .
C C4 1.0799(3) -0.1212(6) 0.39821(19) 0.0407(9) Uani d . 1 A .
C C5 1.0369(3) 0.0734(6) 0.3998(2) 0.0471(10) Uani d . 1 . .
H H5A 1.0456 0.1424 0.4427 0.056 Uiso calc R 1 A .
C C6 0.9812(3) 0.1671(5) 0.3389(2) 0.0444(9) Uani d . 1 A .
H H6A 0.9517 0.3006 0.3404 0.053 Uiso calc R 1 . .
C C8 0.9769(3) 0.3844(5) 0.15718(18) 0.0379(8) Uani d . 1 . .
C C9 1.0823(3) 0.3923(6) 0.1889(2) 0.0470(10) Uani d . 1 A .
H H9A 1.1126 0.3007 0.2262 0.056 Uiso calc R 1 . .
C C10 1.1437(3) 0.5314(6) 0.1669(2) 0.0510(10) Uani d . 1 . .
H H10A 1.2158 0.5345 0.1889 0.061 Uiso calc R 1 A .
C C11 1.1000(3) 0.6659(6) 0.1130(2) 0.0448(9) Uani d . 1 A .
C C12 0.9955(3) 0.6588(6) 0.0806(2) 0.0512(10) Uani d . 1 . .
H H12A 0.9653 0.7506 0.0433 0.061 Uiso calc R 1 A .
C C13 0.9352(3) 0.5183(6) 0.1024(2) 0.0471(10) Uani d . 1 A .
H H13A 0.8635 0.5130 0.0795 0.057 Uiso calc R 1 . .
C C7 1.1400(4) -0.2268(7) 0.4628(2) 0.0561(11) Uani d PD 0.604(14) A 1
F F1 1.1175(11) -0.4307(12) 0.4626(7) 0.083(3) Uani d PD 0.604(14) A 1
F F2 1.1343(13) -0.146(2) 0.5219(6) 0.078(4) Uani d PD 0.604(14) A 1
F F3 1.2396(5) -0.227(3) 0.4671(8) 0.072(3) Uani d PD 0.604(14) A 1
C C7A 1.1400(4) -0.2268(7) 0.4628(2) 0.0561(11) Uani d PD 0.396(14) A 2
F F1A 1.0871(16) -0.380(3) 0.4803(12) 0.106(7) Uani d PD 0.396(14) A 2
F F2A 1.1506(18) -0.091(3) 0.5158(8) 0.070(5) Uani d PD 0.396(14) A 2
F F3A 1.2337(11) -0.281(4) 0.4667(12) 0.091(8) Uani d PD 0.396(14) A 2
C C14 1.1663(3) 0.8216(7) 0.0908(2) 0.0589(11) Uani d PD 0.410(6) A 1
F F4 1.1154(5) 1.0064(10) 0.0742(5) 0.0613(7) Uiso d PD 0.410(6) A 1
F F5 1.1939(6) 0.7630(11) 0.0372(4) 0.0613(7) Uiso d PD 0.410(6) A 1
F F6 1.2236(6) 0.9328(12) 0.1444(3) 0.0613(7) Uiso d PD 0.410(6) A 1
C C14' 1.1663(3) 0.8216(7) 0.0908(2) 0.0589(11) Uani d P 0.411(6) A 2
F F4' 1.1110(5) 0.9575(12) 0.0424(5) 0.0613(7) Uiso d P 0.411(6) A 2
F F5' 1.2282(6) 0.7196(11) 0.0569(4) 0.0613(7) Uiso d P 0.411(6) A 2
F F6' 1.2569(6) 0.8560(12) 0.1386(4) 0.0613(7) Uiso d P 0.411(6) A 2
C C14A 1.1663(3) 0.8216(7) 0.0908(2) 0.0589(11) Uani d PD 0.179(3) A 3
F F4A 1.1322(12) 0.867(2) 0.0240(6) 0.0613(7) Uiso d PD 0.179(3) A 3
F F5A 1.2639(10) 0.769(2) 0.1061(9) 0.0613(7) Uiso d PD 0.179(3) A 3
F F6A 1.1623(13) 1.0042(19) 0.1205(9) 0.0613(7) Uiso d PD 0.179(3) A 3

loop_
_atom_site_aniso_label
_atom_site_aniso_U_11
_atom_site_aniso_U_22
_atom_site_aniso_U_33
_atom_site_aniso_U_12
_atom_site_aniso_U_13
_atom_site_aniso_U_23
Ge1A 0.0323(2) 0.03686(19) 0.0365(2) 0.00216(19) 0.00519(16) 0.0002(2)
C15A 0.042(3) 0.046(7) 0.062(3) 0.005(3) 0.021(3) 0.017(4)
C16A 0.032(3) 0.065(4) 0.072(7) -0.005(3) 0.006(4) 0.022(6)
C17A 0.042(3) 0.052(5) 0.045(3) -0.009(4) -0.002(4) 0.003(3)
Ge1 0.0323(2) 0.03686(19) 0.0365(2) 0.00216(19) 0.00519(16) 0.0002(2)
C15 0.042(3) 0.046(7) 0.062(3) 0.005(3) 0.021(3) 0.017(4)
C16 0.032(3) 0.065(4) 0.072(7) -0.005(3) 0.006(4) 0.022(6)
C17 0.042(3) 0.052(5) 0.045(3) -0.009(4) -0.002(4) 0.003(3)
C1 0.0292(19) 0.0364(17) 0.034(2) -0.0018(15) 0.0055(16) -0.0001(16)
C2 0.048(2) 0.045(2) 0.037(2) 0.0075(18) 0.0078(19) -0.0067(17)
C3 0.051(2) 0.0427(19) 0.047(2) 0.0167(19) 0.007(2) 0.0012(19)
C4 0.036(2) 0.0454(19) 0.039(2) 0.0012(17) 0.0077(18) 0.0022(18)
C5 0.049(2) 0.051(2) 0.035(2) 0.0023(19) 0.0048(19) -0.0080(19)
C6 0.043(2) 0.037(2) 0.047(2) 0.0069(17) 0.0042(19) -0.0044(18)
C8 0.037(2) 0.0359(17) 0.035(2) 0.0027(16) 0.0030(17) -0.0011(16)
C9 0.039(2) 0.048(2) 0.050(2) 0.0036(18) 0.006(2) 0.0091(19)
C10 0.034(2) 0.056(2) 0.059(3) 0.0020(19) 0.007(2) 0.006(2)
C11 0.044(2) 0.046(2) 0.045(2) -0.0039(18) 0.0148(19) -0.0005(18)
C12 0.048(2) 0.055(3) 0.045(2) -0.004(2) 0.006(2) 0.0112(19)
C13 0.035(2) 0.057(2) 0.041(2) -0.0023(19) -0.0019(18) 0.0086(19)
C7 0.058(3) 0.063(3) 0.041(2) 0.009(3) 0.004(2) 0.006(2)
F1 0.110(8) 0.054(3) 0.061(6) -0.009(4) -0.013(4) 0.019(3)
F2 0.110(8) 0.089(7) 0.042(4) 0.048(6) 0.034(4) 0.022(4)
F3 0.044(5) 0.093(6) 0.062(5) 0.014(4) -0.011(4) 0.014(4)
C7A 0.058(3) 0.063(3) 0.041(2) 0.009(3) 0.004(2) 0.006(2)
F1A 0.110(12) 0.108(12) 0.075(12) -0.022(10) -0.012(7) 0.050(9)
F2A 0.078(7) 0.099(11) 0.023(5) 0.012(7) 0.001(5) 0.015(6)
F3A 0.103(13) 0.122(17) 0.053(8) 0.080(12) 0.029(8) 0.013(8)
C14 0.055(3) 0.062(3) 0.059(3) 0.005(2) 0.015(2) 0.006(2)
C14' 0.055(3) 0.062(3) 0.059(3) 0.005(2) 0.015(2) 0.006(2)
C14A 0.055(3) 0.062(3) 0.059(3) 0.005(2) 0.015(2) 0.006(2)

loop_
_atom_type_symbol
_atom_type_description
_atom_type_scat_dispersion_real
_atom_type_scat_dispersion_imag
_atom_type_scat_source
C C 0.0033 0.0016 'International Tables Vol C Tables 4.2.6.8 and 6.1.1.4'
H H 0.0000 0.0000 'International Tables Vol C Tables 4.2.6.8 and 6.1.1.4'
F F 0.0171 0.0103 'International Tables Vol C Tables 4.2.6.8 and 6.1.1.4'
Ge Ge 0.1547 1.8001 'International Tables Vol C Tables 4.2.6.8 and 6.1.1.4'

loop_
_geom_angle_atom_site_label_1
_geom_angle_atom_site_label_2
_geom_angle_atom_site_label_3
_geom_angle_site_symmetry_1
_geom_angle_site_symmetry_3
_geom_angle
_geom_angle_publ_flag
C1 Ge1A C8 . . 108.72(15) ?
C1 Ge1A C17A . . 118.9(11) ?
C8 Ge1A C17A . . 118.7(11) ?
C1 Ge1A C15A . . 120.2(12) ?
C8 Ge1A C15A . . 109.8(11) ?
C17A Ge1A C15A . . 77.8(3) ?
C1 Ge1A C16A . . 120.4(4) ?
C8 Ge1A C16A . . 130.5(4) ?
C16A C15A Ge1A . . 87.7(4) ?
C16A C15A H15C . . 114.0 ?
Ge1A C15A H15C . . 114.0 ?
C16A C15A H15D . . 114.0 ?
Ge1A C15A H15D . . 114.0 ?
H15C C15A H15D . . 111.2 ?
C15A C16A C17A . . 103.0(8) ?
C15A C16A Ge1A . . 53.0(3) ?
C17A C16A Ge1A . . 52.7(2) ?
C15A C16A H16C . . 111.2 ?
C17A C16A H16C . . 111.2 ?
Ge1A C16A H16C . . 139.4 ?
C15A C16A H16D . . 111.2 ?
C17A C16A H16D . . 111.2 ?
Ge1A C16A H16D . . 111.5 ?
H16C C16A H16D . . 109.1 ?
C16A C17A Ge1A . . 87.1(5) ?
C16A C17A H17C . . 114.1 ?
Ge1A C17A H17C . . 114.1 ?
C16A C17A H17D . . 114.1 ?
Ge1A C17A H17D . . 114.1 ?
H17C C17A H17D . . 111.3 ?
C16 C15 H15A . . 114.1 ?
C16 C15 H15B . . 114.1 ?
H15A C15 H15B . . 111.2 ?
C15 C16 C17 . . 102.6(8) ?
C15 C16 H16A . . 111.2 ?
C17 C16 H16A . . 111.2 ?
C15 C16 H16B . . 111.2 ?
C17 C16 H16B . . 111.2 ?
H16A C16 H16B . . 109.2 ?
C16 C17 H17A . . 114.1 ?
C16 C17 H17B . . 114.1 ?
H17A C17 H17B . . 111.3 ?
C6 C1 C2 . . 117.9(3) ?
C6 C1 Ge1A . . 121.2(3) ?
C2 C1 Ge1A . . 120.8(3) ?
C3 C2 C1 . . 121.0(3) ?
C3 C2 H2A . . 119.5 ?
C1 C2 H2A . . 119.5 ?
C4 C3 C2 . . 120.4(3) ?
C4 C3 H3A . . 119.8 ?
C2 C3 H3A . . 119.8 ?
C3 C4 C5 . . 119.5(3) ?
C3 C4 C7 . . 119.3(3) ?
C5 C4 C7 . . 121.2(4) ?
C6 C5 C4 . . 119.8(3) ?
C6 C5 H5A . . 120.1 ?
C4 C5 H5A . . 120.1 ?
C5 C6 C1 . . 121.4(3) ?
C5 C6 H6A . . 119.3 ?
C1 C6 H6A . . 119.3 ?
C13 C8 C9 . . 118.1(4) ?
C13 C8 Ge1A . . 119.9(3) ?
C9 C8 Ge1A . . 121.9(3) ?
C10 C9 C8 . . 120.9(4) ?
C10 C9 H9A . . 119.5 ?
C8 C9 H9A . . 119.5 ?
C9 C10 C11 . . 119.9(4) ?
C9 C10 H10A . . 120.1 ?
C11 C10 H10A . . 120.1 ?
C12 C11 C10 . . 119.8(4) ?
C12 C11 C14 . . 120.4(4) ?
C10 C11 C14 . . 119.8(4) ?
C13 C12 C11 . . 119.8(4) ?
C13 C12 H12A . . 120.1 ?
C11 C12 H12A . . 120.1 ?
C12 C13 C8 . . 121.4(4) ?
C12 C13 H13A . . 119.3 ?
C8 C13 H13A . . 119.3 ?
F2 C7 F3 . . 105.6(9) ?
F2 C7 F1 . . 108.0(9) ?
F3 C7 F1 . . 103.0(9) ?
F2 C7 C4 . . 117.0(7) ?
F3 C7 C4 . . 110.1(8) ?
F1 C7 C4 . . 112.0(7) ?
F5 C14 F6 . . 125.9(6) ?
F5 C14 F4 . . 107.2(5) ?
F6 C14 F4 . . 82.5(6) ?
F5 C14 C11 . . 113.7(5) ?
F6 C14 C11 . . 111.6(4) ?
F4 C14 C11 . . 110.2(4) ?

loop_
_geom_bond_atom_site_label_1
_geom_bond_atom_site_label_2
_geom_bond_site_symmetry_2
_geom_bond_distance
_geom_bond_publ_flag
Ge1A C1 . 1.944(3) ?
Ge1A C8 . 1.947(4) ?
Ge1A C17A . 1.961(4) ?
Ge1A C15A . 1.969(5) ?
Ge1A C16A . 2.463(6) ?
C15A C16A . 1.562(11) ?
C15A H15C . 0.9900 ?
C15A H15D . 0.9900 ?
C16A C17A . 1.591(13) ?
C16A H16C . 0.9900 ?
C16A H16D . 0.9900 ?
C17A H17C . 0.9900 ?
C17A H17D . 0.9900 ?
C15 C16 . 1.563(11) ?
C15 H15A . 0.9900 ?
C15 H15B . 0.9900 ?
C16 C17 . 1.591(13) ?
C16 H16A . 0.9900 ?
C16 H16B . 0.9900 ?
C17 H17A . 0.9900 ?
C17 H17B . 0.9900 ?
C1 C6 . 1.383(5) ?
C1 C2 . 1.385(5) ?
C2 C3 . 1.381(5) ?
C2 H2A . 0.9500 ?
C3 C4 . 1.372(5) ?
C3 H3A . 0.9500 ?
C4 C5 . 1.382(5) ?
C4 C7 . 1.486(5) ?
C5 C6 . 1.381(5) ?
C5 H5A . 0.9500 ?
C6 H6A . 0.9500 ?
C8 C13 . 1.384(5) ?
C8 C9 . 1.389(5) ?
C9 C10 . 1.381(5) ?
C9 H9A . 0.9500 ?
C10 C11 . 1.382(5) ?
C10 H10A . 0.9500 ?
C11 C12 . 1.379(5) ?
C11 C14 . 1.500(6) ?
C12 C13 . 1.376(5) ?
C12 H12A . 0.9500 ?
C13 H13A . 0.9500 ?
C7 F2 . 1.326(9) ?
C7 F3 . 1.331(9) ?
C7 F1 . 1.342(9) ?
C14 F5 . 1.302(8) ?
C14 F6 . 1.340(7) ?
C14 F4 . 1.363(7) ?

loop_
_geom_torsion_atom_site_label_1
_geom_torsion_atom_site_label_2
_geom_torsion_atom_site_label_3
_geom_torsion_atom_site_label_4
_geom_torsion_site_symmetry_1
_geom_torsion_site_symmetry_2
_geom_torsion_site_symmetry_3
_geom_torsion_site_symmetry_4
_geom_torsion
_geom_torsion_publ_flag
C1 Ge1A C15A C16A . . . . -102.4(14) ?
C8 Ge1A C15A C16A . . . . 130.5(14) ?
C17A Ge1A C15A C16A . . . . 14(2) ?
Ge1A C15A C16A C17A . . . . -18(2) ?
C1 Ge1A C16A C15A . . . . 102(2) ?
C8 Ge1A C16A C15A . . . . -70(2) ?
C17A Ge1A C16A C15A . . . . -158(3) ?
C1 Ge1A C16A C17A . . . . -100.0(19) ?
C8 Ge1A C16A C17A . . . . 88.2(19) ?
C15A Ge1A C16A C17A . . . . 158(3) ?
C15A C16A C17A Ge1A . . . . 18(2) ?
C1 Ge1A C17A C16A . . . . 104.0(13) ?
C8 Ge1A C17A C16A . . . . -119.9(14) ?
C15A Ge1A C17A C16A . . . . -13.9(19) ?
C8 Ge1A C1 C6 . . . . 86.7(3) ?
C17A Ge1A C1 C6 . . . . -133.3(7) ?
C15A Ge1A C1 C6 . . . . -40.9(8) ?
C16A Ge1A C1 C6 . . . . -86.8(6) ?
C8 Ge1A C1 C2 . . . . -94.4(3) ?
C17A Ge1A C1 C2 . . . . 45.6(7) ?
C15A Ge1A C1 C2 . . . . 138.0(8) ?
C16A Ge1A C1 C2 . . . . 92.1(6) ?
C6 C1 C2 C3 . . . . 0.0(6) ?
Ge1A C1 C2 C3 . . . . -178.9(3) ?
C1 C2 C3 C4 . . . . 0.0(6) ?
C2 C3 C4 C5 . . . . -0.1(6) ?
C2 C3 C4 C7 . . . . 179.9(4) ?
C3 C4 C5 C6 . . . . 0.2(6) ?
C7 C4 C5 C6 . . . . -179.8(4) ?
C4 C5 C6 C1 . . . . -0.2(6) ?
C2 C1 C6 C5 . . . . 0.1(6) ?
Ge1A C1 C6 C5 . . . . 179.0(3) ?
C1 Ge1A C8 C13 . . . . -170.8(3) ?
C17A Ge1A C8 C13 . . . . 49.1(6) ?
C15A Ge1A C8 C13 . . . . -37.5(9) ?
C16A Ge1A C8 C13 . . . . 1.8(7) ?
C1 Ge1A C8 C9 . . . . 6.4(4) ?
C17A Ge1A C8 C9 . . . . -133.7(6) ?
C15A Ge1A C8 C9 . . . . 139.7(9) ?
C16A Ge1A C8 C9 . . . . 179.0(7) ?
C13 C8 C9 C10 . . . . 0.7(6) ?
Ge1A C8 C9 C10 . . . . -176.5(3) ?
C8 C9 C10 C11 . . . . 0.4(6) ?
C9 C10 C11 C12 . . . . -0.9(6) ?
C9 C10 C11 C14 . . . . 178.0(4) ?
C10 C11 C12 C13 . . . . 0.3(6) ?
C14 C11 C12 C13 . . . . -178.6(4) ?
C11 C12 C13 C8 . . . . 0.9(6) ?
C9 C8 C13 C12 . . . . -1.4(6) ?
Ge1A C8 C13 C12 . . . . 175.9(3) ?
C3 C4 C7 F2 . . . . -167.6(9) ?
C5 C4 C7 F2 . . . . 12.3(10) ?
C3 C4 C7 F3 . . . . 71.9(9) ?
C5 C4 C7 F3 . . . . -108.2(9) ?
C3 C4 C7 F1 . . . . -42.2(8) ?
C5 C4 C7 F1 . . . . 137.8(7) ?
C12 C11 C14 F5 . . . . -82.7(6) ?
C10 C11 C14 F5 . . . . 98.4(6) ?
C12 C11 C14 F6 . . . . 127.5(6) ?
C10 C11 C14 F6 . . . . -51.4(7) ?
C12 C11 C14 F4 . . . . 37.7(7) ?
C10 C11 C14 F4 . . . . -141.2(6) ?
